data_7131383
loop_
_publ_author_name
'Rajbongshi, Trishna'
'Sarmah, Kashyap Kumar'
'Das, Susobhan'
'Deka, Poonam'
'Saha, Arijit'
'Saha, Binoy K.'
'Puschmann, Horst'
'Reddy, C. Malla'
'Thakuria, Ranjit'

_publ_section_title
;
 Non-stoichiometric carbamazepine cocrystal hydrates of
 3,4-/3,5-dihydroxybenzoic acids: coformer-water exchange.
;
_journal_issue 26
_journal_name_full 'Chemical communications (Cambridge, England)'
_journal_page_first 3902
_journal_page_last 3905
_journal_paper_doi 10.1039/d2cc06860e
_journal_volume 59
_journal_year 2023
_chemical_formula_sum 'C23 H22 N2 O6'
_chemical_formula_weight 422.42
_space_group_crystal_system monoclinic
_space_group_IT_number 14
_space_group_name_Hall '-P 2yn'
_space_group_name_H-M_alt 'P 1 21/n 1'
_atom_sites_solution_hydrogens mixed
_audit_creation_method SHELXL-2016/6
_audit_update_record
;
2023-02-17 deposited with the CCDC.	2023-03-06 downloaded from the CCDC.
;
_cell_angle_alpha 90
_cell_angle_beta 98.670(2)
_cell_angle_gamma 90
_cell_formula_units_Z 4
_cell_length_a 8.4203(4)
_cell_length_b 21.4155(8)
_cell_length_c 11.6437(5)
_cell_measurement_reflns_used 6891
_cell_measurement_temperature 296(2)
_cell_measurement_theta_max 26.31
_cell_measurement_theta_min 2.60
_cell_volume 2075.66(15)
_computing_cell_refinement 'Bruker SAINT'
_computing_data_collection 'Bruker APEX2'
_computing_data_reduction 'Bruker SAINT'
_computing_molecular_graphics 'Bruker SHELXTL'
_computing_publication_material 'Bruker SHELXTL'
_computing_structure_refinement 'SHELXL-2016/6 (Sheldrick, 2016)'
_computing_structure_solution 'SHELXL-2016/6 (Sheldrick, 2016)'
_diffrn_ambient_temperature 296(2)
_diffrn_measured_fraction_theta_full 0.998
_diffrn_measured_fraction_theta_max 0.995
_diffrn_measurement_device_type 'Bruker APEX-II CCD'
_diffrn_measurement_method '\f and \w scans'
_diffrn_radiation_type MoK\a
_diffrn_radiation_wavelength 0.71073
_diffrn_reflns_av_R_equivalents 0.0238
_diffrn_reflns_av_unetI/netI 0.0192
_diffrn_reflns_Laue_measured_fraction_full 0.998
_diffrn_reflns_Laue_measured_fraction_max 0.995
_diffrn_reflns_limit_h_max 10
_diffrn_reflns_limit_h_min -10
_diffrn_reflns_limit_k_max 26
_diffrn_reflns_limit_k_min -26
_diffrn_reflns_limit_l_max 14
_diffrn_reflns_limit_l_min -14
_diffrn_reflns_number 17655
_diffrn_reflns_point_group_measured_fraction_full 0.998
_diffrn_reflns_point_group_measured_fraction_max 0.995
_diffrn_reflns_theta_full 25.242
_diffrn_reflns_theta_max 26.429
_diffrn_reflns_theta_min 2.625
_diffrn_source 'fine-focus sealed tube'
_exptl_absorpt_coefficient_mu 0.099
_exptl_absorpt_correction_T_max 0.983
_exptl_absorpt_correction_T_min 0.977
_exptl_absorpt_correction_type multi-scan
_exptl_absorpt_process_details 'Bruker AXS SADABS program'
_exptl_crystal_colour colorless
_exptl_crystal_density_diffrn 1.352
_exptl_crystal_description block
_exptl_crystal_F_000 888
_exptl_crystal_size_max 0.240
_exptl_crystal_size_mid 0.190
_exptl_crystal_size_min 0.160
_refine_diff_density_max 0.213
_refine_diff_density_min -0.205
_refine_diff_density_rms 0.051
_refine_ls_extinction_coef 0.0228(18)
_refine_ls_extinction_expression Fc^*^=kFc[1+0.001xFc^2^\l^3^/sin(2\q)]^-1/4^
_refine_ls_extinction_method 'SHELXL-2016/6 (Sheldrick 2016)'
_refine_ls_goodness_of_fit_ref 1.090
_refine_ls_hydrogen_treatment mixed
_refine_ls_matrix_type full
_refine_ls_number_parameters 306
_refine_ls_number_reflns 4257
_refine_ls_number_restraints 0
_refine_ls_restrained_S_all 1.090
_refine_ls_R_factor_all 0.0512
_refine_ls_R_factor_gt 0.0406
_refine_ls_shift/su_max 0.009
_refine_ls_shift/su_mean 0.003
_refine_ls_structure_factor_coef Fsqd
_refine_ls_weighting_details 'w=1/[\s^2^(Fo^2^)+(0.0598P)^2^+0.4045P] where P=(Fo^2^+2Fc^2^)/3'
_refine_ls_weighting_scheme calc
_refine_ls_wR_factor_gt 0.1093
_refine_ls_wR_factor_ref 0.1177
_reflns_Friedel_coverage 0.000
_reflns_number_gt 3487
_reflns_number_total 4257
_reflns_threshold_expression 'I > 2\s(I)'
_cod_data_source_file d2cc06860e2.cif
_cod_data_source_block cbz_va_acn
_cod_depositor_comments 'Adding full bibliography for 7131382--7131385.cif.'
_cod_original_sg_symbol_H-M 'P 21/n'
_cod_database_code 7131383
_shelx_shelxl_version_number 2016/6
_shelx_space_group_comment
;
The symmetry employed for this shelxl refinement is uniquely defined
by the following loop, which should always be used as a source of
symmetry information in preference to the above space-group names.
They are only intended as comments.
;
_shelx_estimated_absorpt_t_min 0.977
_shelx_estimated_absorpt_t_max 0.984
_exptl_absorpt_special_details 'Sheldrick,G.M.,2015,University of gottingen'

loop_
_space_group_symop_operation_xyz
'x, y, z'
'-x+1/2, y+1/2, -z+1/2'
'-x, -y, -z'
'x-1/2, -y-1/2, z-1/2'

loop_
_atom_site_label
_atom_site_type_symbol
_atom_site_fract_x
_atom_site_fract_y
_atom_site_fract_z
_atom_site_U_iso_or_equiv
_atom_site_adp_type
_atom_site_occupancy
_atom_site_site_symmetry_order
_atom_site_calc_flag
_atom_site_refinement_flags_posn
_atom_site_refinement_flags_adp
_atom_site_refinement_flags_occupancy
_atom_site_disorder_assembly
_atom_site_disorder_group
C1 C 0.88286(16) 0.01850(6) 0.29519(11) 0.0338(3) Uani 1 1 d . . . . .
C2 C 0.8656(2) -0.04539(7) 0.30585(14) 0.0461(4) Uani 1 1 d . . . . .
H2 H 0.905801 -0.072378 0.254673 0.055 Uiso 1 1 calc R U . . .
C3 C 0.7882(2) -0.06877(9) 0.39297(17) 0.0594(5) Uani 1 1 d . . . . .
H3 H 0.776281 -0.111676 0.400601 0.071 Uiso 1 1 calc R U . . .
C4 C 0.7283(2) -0.02869(10) 0.46882(15) 0.0625(5) Uani 1 1 d . . . . .
H4 H 0.674257 -0.044585 0.526412 0.075 Uiso 1 1 calc R U . . .
C5 C 0.7484(2) 0.03438(9) 0.45938(14) 0.0542(4) Uani 1 1 d . . . . .
H5 H 0.708061 0.060940 0.511206 0.065 Uiso 1 1 calc R U . . .
C6 C 0.82854(17) 0.05977(7) 0.37325(12) 0.0379(3) Uani 1 1 d . . . . .
C7 C 0.85374(19) 0.12736(7) 0.36914(14) 0.0443(4) Uani 1 1 d . . . . .
H7 H 0.775314 0.152133 0.394652 0.053 Uiso 1 1 calc R U . . .
C8 C 0.97556(18) 0.15763(7) 0.33325(14) 0.0427(4) Uani 1 1 d . . . . .
H8 H 0.970853 0.201004 0.334475 0.051 Uiso 1 1 calc R U . . .
C9 C 1.11548(17) 0.13028(6) 0.29224(11) 0.0345(3) Uani 1 1 d . . . . .
C10 C 1.26432(19) 0.15994(7) 0.31621(13) 0.0431(4) Uani 1 1 d . . . . .
H10 H 1.271163 0.198648 0.352844 0.052 Uiso 1 1 calc R U . . .
C11 C 1.40107(19) 0.13319(8) 0.28686(14) 0.0498(4) Uani 1 1 d . . . . .
H11 H 1.499116 0.153663 0.304584 0.060 Uiso 1 1 calc R U . . .
C12 C 1.39369(19) 0.07619(9) 0.23128(15) 0.0517(4) Uani 1 1 d . . . . .
H12 H 1.486548 0.058107 0.211967 0.062 Uiso 1 1 calc R U . . .
C13 C 1.24744(18) 0.04600(8) 0.20435(13) 0.0437(4) Uani 1 1 d . . . . .
H13 H 1.241716 0.007585 0.166698 0.052 Uiso 1 1 calc R U . . .
C14 C 1.10980(16) 0.07310(6) 0.23357(11) 0.0326(3) Uani 1 1 d . . . . .
C15 C 0.86537(17) 0.05288(6) 0.09565(11) 0.0318(3) Uani 1 1 d . . . . .
C16 C 0.70744(17) 0.19942(6) 0.63471(12) 0.0353(3) Uani 1 1 d . . . . .
C17 C 0.85867(17) 0.22427(6) 0.62685(12) 0.0361(3) Uani 1 1 d . . . . .
H17 H 0.948959 0.209405 0.674968 0.043 Uiso 1 1 calc R U . . .
C18 C 0.87393(17) 0.27085(6) 0.54771(13) 0.0380(3) Uani 1 1 d . . . . .
C19 C 0.73699(19) 0.29358(7) 0.47646(15) 0.0449(4) Uani 1 1 d . . . . .
C20 C 0.58893(18) 0.26743(7) 0.48171(14) 0.0459(4) Uani 1 1 d . . . . .
H20 H 0.499065 0.281394 0.432008 0.055 Uiso 1 1 calc R U . . .
C21 C 0.57357(18) 0.22052(7) 0.56059(13) 0.0402(3) Uani 1 1 d . . . . .
H21 H 0.473329 0.203025 0.564073 0.048 Uiso 1 1 calc R U . . .
C22 C 0.69181(18) 0.15243(7) 0.72503(13) 0.0417(3) Uani 1 1 d . . . . .
C23 C 1.1588(2) 0.27798(10) 0.59489(19) 0.0648(5) Uani 1 1 d . . . . .
H23A H 1.155953 0.283890 0.676275 0.097 Uiso 1 1 calc R U . . .
H23B H 1.246923 0.301171 0.572669 0.097 Uiso 1 1 calc R U . . .
H23C H 1.172537 0.234417 0.579560 0.097 Uiso 1 1 calc R U . . .
H1A H 1.032(3) 0.0958(8) 0.0308(16) 0.055(5) Uiso 1 1 d . . . . .
H3A H 0.532(3) 0.1056(12) 0.782(2) 0.095(8) Uiso 1 1 d . . . . .
H5A H 0.841(4) 0.3566(12) 0.414(2) 0.105(9) Uiso 1 1 d . . . . .
H6A H 0.565(3) 0.0573(10) 0.957(2) 0.077(7) Uiso 1 1 d . . . . .
H1B H 0.874(3) 0.0931(9) -0.0511(19) 0.065(6) Uiso 1 1 d . . . . .
H6B H 0.411(3) 0.0379(10) 0.896(2) 0.079(7) Uiso 1 1 d . . . . .
N1 N 0.93611(19) 0.08258(7) 0.01587(12) 0.0467(3) Uani 1 1 d . . . . .
N2 N 0.95658(13) 0.04314(5) 0.20139(9) 0.0326(3) Uani 1 1 d . . . . .
O1 O 0.72416(12) 0.03445(5) 0.07519(9) 0.0428(3) Uani 1 1 d . . . . .
O2 O 0.80055(15) 0.13704(7) 0.79899(11) 0.0692(4) Uani 1 1 d . . . . .
O3 O 0.54734(16) 0.12855(7) 0.71707(13) 0.0742(5) Uani 1 1 d . . . . .
O4 O 1.01380(13) 0.29917(5) 0.53059(11) 0.0561(3) Uani 1 1 d . . . . .
O5 O 0.74609(18) 0.34089(7) 0.40100(15) 0.0788(5) Uani 1 1 d . . . . .
O6 O 0.47924(14) 0.06767(5) 0.90042(10) 0.0427(3) Uani 1 1 d . . . . .

loop_
_atom_site_aniso_label
_atom_site_aniso_U_11
_atom_site_aniso_U_22
_atom_site_aniso_U_33
_atom_site_aniso_U_23
_atom_site_aniso_U_13
_atom_site_aniso_U_12
C1 0.0255(7) 0.0452(7) 0.0290(6) 0.0031(5) -0.0010(5) -0.0062(6)
C2 0.0435(9) 0.0446(8) 0.0479(9) 0.0024(7) -0.0005(7) -0.0085(7)
C3 0.0560(11) 0.0568(10) 0.0618(11) 0.0225(9) -0.0028(9) -0.0167(8)
C4 0.0522(11) 0.0914(14) 0.0437(9) 0.0232(9) 0.0060(8) -0.0193(10)
C5 0.0435(10) 0.0832(12) 0.0373(8) -0.0004(8) 0.0106(7) -0.0080(9)
C6 0.0273(7) 0.0535(8) 0.0325(7) -0.0006(6) 0.0030(5) -0.0035(6)
C7 0.0346(8) 0.0518(8) 0.0466(8) -0.0097(7) 0.0066(6) 0.0061(7)
C8 0.0398(9) 0.0362(7) 0.0506(9) -0.0054(6) 0.0019(7) 0.0018(6)
C9 0.0319(7) 0.0373(7) 0.0331(7) 0.0033(5) 0.0008(5) -0.0034(6)
C10 0.0412(9) 0.0429(7) 0.0432(8) 0.0009(6) 0.0004(6) -0.0124(7)
C11 0.0312(8) 0.0671(10) 0.0500(9) 0.0036(8) 0.0030(7) -0.0174(7)
C12 0.0285(8) 0.0768(11) 0.0514(9) -0.0058(8) 0.0109(7) -0.0013(8)
C13 0.0339(8) 0.0557(9) 0.0421(8) -0.0103(7) 0.0076(6) -0.0017(7)
C14 0.0270(7) 0.0418(7) 0.0283(6) 0.0013(5) 0.0020(5) -0.0052(5)
C15 0.0308(7) 0.0322(6) 0.0311(7) -0.0024(5) 0.0011(5) -0.0029(5)
C16 0.0327(8) 0.0385(7) 0.0345(7) -0.0030(6) 0.0039(6) -0.0015(6)
C17 0.0292(7) 0.0398(7) 0.0377(7) -0.0014(6) -0.0005(6) 0.0010(6)
C18 0.0291(7) 0.0363(7) 0.0486(8) -0.0019(6) 0.0056(6) -0.0020(6)
C19 0.0405(9) 0.0359(7) 0.0561(9) 0.0093(6) 0.0008(7) -0.0023(6)
C20 0.0328(8) 0.0435(8) 0.0574(9) 0.0084(7) -0.0060(7) 0.0007(6)
C21 0.0285(7) 0.0430(7) 0.0481(8) 0.0007(6) 0.0024(6) -0.0039(6)
C22 0.0361(8) 0.0517(8) 0.0363(7) 0.0022(6) 0.0023(6) -0.0058(6)
C23 0.0294(9) 0.0767(12) 0.0871(14) 0.0051(10) 0.0050(9) -0.0047(8)
N1 0.0398(8) 0.0618(8) 0.0362(7) 0.0117(6) -0.0012(6) -0.0144(7)
N2 0.0268(6) 0.0424(6) 0.0280(6) -0.0016(4) 0.0022(4) -0.0067(5)
O1 0.0322(6) 0.0520(6) 0.0408(6) 0.0066(4) -0.0052(4) -0.0122(4)
O2 0.0473(8) 0.0983(10) 0.0566(8) 0.0360(7) -0.0095(6) -0.0144(7)
O3 0.0473(8) 0.1020(11) 0.0683(9) 0.0414(8) -0.0072(6) -0.0276(7)
O4 0.0326(6) 0.0561(7) 0.0790(9) 0.0165(6) 0.0064(5) -0.0085(5)
O5 0.0525(9) 0.0681(8) 0.1084(12) 0.0517(8) -0.0120(8) -0.0148(7)
O6 0.0381(6) 0.0415(6) 0.0472(6) 0.0073(5) 0.0021(5) -0.0060(5)

loop_
_atom_type_symbol
_atom_type_description
_atom_type_scat_dispersion_real
_atom_type_scat_dispersion_imag
_atom_type_scat_source
C C 0.0033 0.0016 'International Tables Vol C Tables 4.2.6.8 and 6.1.1.4'
H H 0.0000 0.0000 'International Tables Vol C Tables 4.2.6.8 and 6.1.1.4'
N N 0.0061 0.0033 'International Tables Vol C Tables 4.2.6.8 and 6.1.1.4'
O O 0.0106 0.0060 'International Tables Vol C Tables 4.2.6.8 and 6.1.1.4'

loop_
_geom_angle_atom_site_label_1
_geom_angle_atom_site_label_2
_geom_angle_atom_site_label_3
_geom_angle
_geom_angle_site_symmetry_1
_geom_angle_site_symmetry_3
_geom_angle_publ_flag
C2 C1 C6 121.29(14) . . ?
C2 C1 N2 119.68(13) . . ?
C6 C1 N2 119.02(12) . . ?
C3 C2 C1 119.52(17) . . ?
C3 C2 H2 120.2 . . ?
C1 C2 H2 120.2 . . ?
C2 C3 C4 120.21(16) . . ?
C2 C3 H3 119.9 . . ?
C4 C3 H3 119.9 . . ?
C5 C4 C3 120.08(16) . . ?
C5 C4 H4 120.0 . . ?
C3 C4 H4 120.0 . . ?
C4 C5 C6 121.32(17) . . ?
C4 C5 H5 119.3 . . ?
C6 C5 H5 119.3 . . ?
C1 C6 C5 117.51(14) . . ?
C1 C6 C7 122.82(13) . . ?
C5 C6 C7 119.66(15) . . ?
C8 C7 C6 127.80(14) . . ?
C8 C7 H7 116.1 . . ?
C6 C7 H7 116.1 . . ?
C7 C8 C9 127.24(13) . . ?
C7 C8 H8 116.4 . . ?
C9 C8 H8 116.4 . . ?
C10 C9 C14 117.36(13) . . ?
C10 C9 C8 119.81(13) . . ?
C14 C9 C8 122.76(12) . . ?
C11 C10 C9 121.42(14) . . ?
C11 C10 H10 119.3 . . ?
C9 C10 H10 119.3 . . ?
C10 C11 C12 120.37(14) . . ?
C10 C11 H11 119.8 . . ?
C12 C11 H11 119.8 . . ?
C11 C12 C13 119.70(15) . . ?
C11 C12 H12 120.1 . . ?
C13 C12 H12 120.1 . . ?
C14 C13 C12 119.86(14) . . ?
C14 C13 H13 120.1 . . ?
C12 C13 H13 120.1 . . ?
C13 C14 C9 121.24(13) . . ?
C13 C14 N2 120.02(12) . . ?
C9 C14 N2 118.72(12) . . ?
O1 C15 N1 122.13(13) . . ?
O1 C15 N2 121.12(12) . . ?
N1 C15 N2 116.74(13) . . ?
C21 C16 C17 119.90(13) . . ?
C21 C16 C22 120.92(13) . . ?
C17 C16 C22 119.14(12) . . ?
C18 C17 C16 119.88(13) . . ?
C18 C17 H17 120.1 . . ?
C16 C17 H17 120.1 . . ?
O4 C18 C17 126.07(13) . . ?
O4 C18 C19 114.19(13) . . ?
C17 C18 C19 119.74(13) . . ?
O5 C19 C20 118.33(14) . . ?
O5 C19 C18 121.54(14) . . ?
C20 C19 C18 120.13(13) . . ?
C19 C20 C21 120.13(14) . . ?
C19 C20 H20 119.9 . . ?
C21 C20 H20 119.9 . . ?
C20 C21 C16 120.13(14) . . ?
C20 C21 H21 119.9 . . ?
C16 C21 H21 119.9 . . ?
O2 C22 O3 122.78(15) . . ?
O2 C22 C16 123.80(14) . . ?
O3 C22 C16 113.42(13) . . ?
O4 C23 H23A 109.5 . . ?
O4 C23 H23B 109.5 . . ?
H23A C23 H23B 109.5 . . ?
O4 C23 H23C 109.5 . . ?
H23A C23 H23C 109.5 . . ?
H23B C23 H23C 109.5 . . ?
C15 N1 H1A 121.8(13) . . ?
C15 N1 H1B 117.4(13) . . ?
H1A N1 H1B 120.2(18) . . ?
C15 N2 C1 119.55(11) . . ?
C15 N2 C14 121.81(11) . . ?
C1 N2 C14 116.06(10) . . ?
C22 O3 H3A 113.1(15) . . ?
C18 O4 C23 118.50(13) . . ?
C19 O5 H5A 108.7(18) . . ?
H6A O6 H6B 108(2) . . ?

loop_
_geom_bond_atom_site_label_1
_geom_bond_atom_site_label_2
_geom_bond_distance
_geom_bond_site_symmetry_2
_geom_bond_publ_flag
C1 C2 1.384(2) . ?
C1 C6 1.393(2) . ?
C1 N2 1.4357(17) . ?
C2 C3 1.380(2) . ?
C2 H2 0.9300 . ?
C3 C4 1.380(3) . ?
C3 H3 0.9300 . ?
C4 C5 1.368(3) . ?
C4 H4 0.9300 . ?
C5 C6 1.400(2) . ?
C5 H5 0.9300 . ?
C6 C7 1.465(2) . ?
C7 C8 1.333(2) . ?
C7 H7 0.9300 . ?
C8 C9 1.459(2) . ?
C8 H8 0.9300 . ?
C9 C10 1.395(2) . ?
C9 C14 1.3996(19) . ?
C10 C11 1.375(2) . ?
C10 H10 0.9300 . ?
C11 C12 1.379(2) . ?
C11 H11 0.9300 . ?
C12 C13 1.384(2) . ?
C12 H12 0.9300 . ?
C13 C14 1.384(2) . ?
C13 H13 0.9300 . ?
C14 N2 1.4389(17) . ?
C15 O1 1.2413(17) . ?
C15 N1 1.3376(19) . ?
C15 N2 1.3653(17) . ?
C16 C21 1.388(2) . ?
C16 C17 1.396(2) . ?
C16 C22 1.476(2) . ?
C17 C18 1.377(2) . ?
C17 H17 0.9300 . ?
C18 O4 1.3659(18) . ?
C18 C19 1.402(2) . ?
C19 O5 1.3507(19) . ?
C19 C20 1.376(2) . ?
C20 C21 1.380(2) . ?
C20 H20 0.9300 . ?
C21 H21 0.9300 . ?
C22 O2 1.2046(18) . ?
C22 O3 1.3100(19) . ?
C23 O4 1.408(2) . ?
C23 H23A 0.9600 . ?
C23 H23B 0.9600 . ?
C23 H23C 0.9600 . ?
N1 H1A 0.85(2) . ?
N1 H1B 0.90(2) . ?
O3 H3A 0.93(3) . ?
O5 H5A 0.86(3) . ?
O6 H6A 0.93(2) . ?
O6 H6B 0.86(2) . ?
